data_4109955
loop_
_publ_author_name
'Zhenzhen Dong'
'Glenn P. A. Yap'
'Joseph M. Fox'

_publ_section_title
;
 trans-Cyclohexane-1,2-diamine Is a Weak Director of Absolute Helicity in
 Chiral Nickel-Salen Complexes
;
_journal_name_full 'Journal of the American Chemical Society'
_journal_page_first 11850
_journal_page_last 11853
_journal_paper_doi 10.1021/ja073900p
_journal_volume 129
_journal_year 2007
_chemical_formula_sum 'C80 H97 N6 Ni O12'
_chemical_formula_weight 1393.35
_chemical_name_systematic
; 
 ? 
;
_space_group_IT_number 19
_symmetry_cell_setting orthorhombic
_symmetry_space_group_name_Hall 'P 2ac 2ab'
_symmetry_space_group_name_H-M 'P 21 21 21'
_atom_sites_solution_hydrogens geom
_atom_sites_solution_primary direct
_atom_sites_solution_secondary difmap
_audit_creation_method SHELXL-97
_cell_angle_alpha 90.00
_cell_angle_beta 90.00
_cell_angle_gamma 90.00
_cell_formula_units_Z 4
_cell_length_a 14.797(4)
_cell_length_b 14.844(4)
_cell_length_c 32.462(8)
_cell_measurement_reflns_used 1019
_cell_measurement_temperature 120(2)
_cell_measurement_theta_max 19.89
_cell_measurement_theta_min 2.31
_cell_volume 7130(3)
_computing_cell_refinement 'SHELXTL, Sheldrick (2001)'
_computing_data_collection 'SMART, Bruker (2002)'
_computing_data_reduction 'SHELXTL, Sheldrick (2001)'
_computing_molecular_graphics 'SHELXTL, Sheldrick (2001)'
_computing_publication_material 'SHELXTL, Sheldrick (2001)'
_computing_structure_refinement 'SHELXL-97 (Sheldrick, 1997)'
_computing_structure_solution 'SHELXS-97 (Sheldrick, 1990)'
_diffrn_ambient_temperature 120(2)
_diffrn_detector_area_resol_mean 836.6
_diffrn_measured_fraction_theta_full 0.999
_diffrn_measured_fraction_theta_max 0.961
_diffrn_measurement_device_type 'Bruker AXS APEX diffractometer'
_diffrn_measurement_method \w
_diffrn_radiation_monochromator graphite
_diffrn_radiation_source 'fine-focus sealed tube'
_diffrn_radiation_type MoK\a
_diffrn_radiation_wavelength 0.71073
_diffrn_reflns_av_R_equivalents 0.0676
_diffrn_reflns_av_sigmaI/netI 0.0570
_diffrn_reflns_limit_h_max 19
_diffrn_reflns_limit_h_min -19
_diffrn_reflns_limit_k_max 19
_diffrn_reflns_limit_k_min -19
_diffrn_reflns_limit_l_max 41
_diffrn_reflns_limit_l_min -41
_diffrn_reflns_number 80586
_diffrn_reflns_theta_full 25.00
_diffrn_reflns_theta_max 28.25
_diffrn_reflns_theta_min 1.25
_diffrn_standards_decay_% <1
_exptl_absorpt_coefficient_mu 0.340
_exptl_absorpt_correction_T_max 0.9604
_exptl_absorpt_correction_T_min 0.9199
_exptl_absorpt_correction_type multi-scan
_exptl_absorpt_process_details 'SADABS, Sheldrick (2003)'
_exptl_crystal_colour orange
_exptl_crystal_density_diffrn 1.298
_exptl_crystal_description block
_exptl_crystal_F_000 2972
_exptl_crystal_size_max 0.25
_exptl_crystal_size_mid 0.18
_exptl_crystal_size_min 0.12
_refine_diff_density_max 0.603
_refine_diff_density_min -0.396
_refine_diff_density_rms 0.068
_refine_ls_abs_structure_details 'Flack H D (1983), Acta Cryst. A39, 876-881'
_refine_ls_abs_structure_Flack 0.019(17)
_refine_ls_extinction_method none
_refine_ls_goodness_of_fit_ref 1.054
_refine_ls_hydrogen_treatment constr
_refine_ls_matrix_type full
_refine_ls_number_parameters 893
_refine_ls_number_reflns 16626
_refine_ls_number_restraints 574
_refine_ls_restrained_S_all 1.106
_refine_ls_R_factor_all 0.0695
_refine_ls_R_factor_gt 0.0587
_refine_ls_shift/su_max 0.002
_refine_ls_shift/su_mean 0.000
_refine_ls_structure_factor_coef Fsqd
_refine_ls_weighting_details 'calc w=1/[\s^2^(Fo^2^)+(0.1000P)^2^] where P=(Fo^2^+2Fc^2^)/3'
_refine_ls_weighting_scheme calc
_refine_ls_wR_factor_gt 0.1485
_refine_ls_wR_factor_ref 0.1587
_reflns_number_gt 14908
_reflns_number_total 16626
_reflns_threshold_expression >2sigma(I)
_cod_data_source_file ja073900psi20070522_065418.cif
_cod_data_source_block joef038
_cod_database_code 4109955

loop_
_symmetry_equiv_pos_as_xyz
'x, y, z'
'-x+1/2, -y, z+1/2'
'-x, y+1/2, -z+1/2'
'x+1/2, -y+1/2, -z'

loop_
_atom_site_label
_atom_site_type_symbol
_atom_site_fract_x
_atom_site_fract_y
_atom_site_fract_z
_atom_site_U_iso_or_equiv
_atom_site_adp_type
_atom_site_occupancy
_atom_site_symmetry_multiplicity
_atom_site_calc_flag
_atom_site_refinement_flags
Ni Ni 1.05918(4) 0.33516(4) 0.875300(18) 0.02713(12) Uani 1 1 d .
N1 N 1.0399(2) 0.0556(3) 0.87679(12) 0.0283(7) Uani 1 1 d .
H1A H 1.0505 0.0699 0.9027 0.034 Uiso 1 1 calc R
N2 N 0.9036(3) 0.1248(3) 0.82473(11) 0.0279(8) Uani 1 1 d .
H2A H 0.9196 0.1675 0.8420 0.034 Uiso 1 1 calc R
N3 N 1.1122(3) 0.4123(3) 0.83755(12) 0.0311(9) Uani 1 1 d .
N4 N 1.1340(3) 0.3846(3) 0.91518(12) 0.0325(9) Uani 1 1 d .
N5 N 0.8452(3) 0.1750(3) 0.91973(12) 0.0285(8) Uani 1 1 d .
H5A H 0.8883 0.1959 0.9037 0.034 Uiso 1 1 calc R
N6 N 0.7751(3) 0.3148(3) 0.87003(11) 0.0288(9) Uani 1 1 d .
H6A H 0.7907 0.3290 0.8447 0.035 Uiso 1 1 calc R
O1 O 1.1797(3) 0.0826(3) 0.93316(10) 0.0408(9) Uani 1 1 d .
O2 O 1.0866(2) 0.0718(3) 0.81053(10) 0.0354(8) Uani 1 1 d .
O3 O 1.0468(4) -0.1970(3) 0.91103(18) 0.0706(15) Uani 1 1 d .
O4 O 1.0312(3) -0.0662(3) 0.94418(13) 0.0544(11) Uani 1 1 d .
O5 O 0.8500(3) 0.0985(3) 0.76002(10) 0.0413(9) Uani 1 1 d .
O6 O 0.9916(2) 0.2758(2) 0.83606(10) 0.0295(7) Uani 1 1 d .
O7 O 0.9966(2) 0.2636(3) 0.91202(10) 0.0303(7) Uani 1 1 d .
O8 O 0.8170(3) 0.1103(3) 0.98209(10) 0.0400(9) Uani 1 1 d .
O9 O 0.5237(3) 0.3170(4) 0.83021(17) 0.0705(17) Uani 1 1 d .
O10 O 0.6596(3) 0.3182(3) 0.80074(11) 0.0476(11) Uani 1 1 d .
O11 O 0.7829(3) 0.3542(3) 0.93779(10) 0.0399(9) Uani 1 1 d .
O12 O 0.8226(2) 0.4531(3) 0.81590(10) 0.0323(7) Uani 1 1 d .
C1 C 1.2393(4) 0.0916(5) 0.96938(16) 0.0440(14) Uani 1 1 d .
H1B H 1.2610 0.0316 0.9783 0.053 Uiso 1 1 calc R
H1C H 1.2060 0.1195 0.9926 0.053 Uiso 1 1 calc R
C2 C 1.3214(4) 0.1528(5) 0.95635(17) 0.0465(14) Uani 1 1 d .
H2B H 1.3233 0.2087 0.9735 0.056 Uiso 1 1 calc R
C3 C 1.2967(3) 0.1755(4) 0.91200(16) 0.0359(11) Uani 1 1 d .
C4 C 1.3425(3) 0.2253(4) 0.88450(18) 0.0382(12) Uani 1 1 d .
H4A H 1.3967 0.2552 0.8921 0.046 Uiso 1 1 calc R
C5 C 1.3078(4) 0.2322(4) 0.84348(19) 0.0440(14) Uani 1 1 d .
H5B H 1.3384 0.2670 0.8233 0.053 Uiso 1 1 calc R
C6 C 1.2284(4) 0.1870(4) 0.83389(17) 0.0383(12) Uani 1 1 d .
H6B H 1.2058 0.1913 0.8066 0.046 Uiso 1 1 calc R
C7 C 1.1810(3) 0.1364(3) 0.86194(15) 0.0297(10) Uani 1 1 d .
C8 C 1.2171(3) 0.1309(4) 0.90134(16) 0.0324(10) Uani 1 1 d .
C9 C 1.4107(5) 0.1020(7) 0.9595(2) 0.076(3) Uani 1 1 d .
H9A H 1.4604 0.1419 0.9514 0.113 Uiso 1 1 calc R
H9B H 1.4093 0.0496 0.9411 0.113 Uiso 1 1 calc R
H9C H 1.4198 0.0818 0.9879 0.113 Uiso 1 1 calc R
C10 C 1.0985(3) 0.0850(4) 0.84702(15) 0.0304(10) Uani 1 1 d .
C11 C 1.1155(7) -0.5841(7) 1.2492(4) 0.128(4) Uani 1 1 d DU
H11A H 1.1308 -0.6143 1.2751 0.193 Uiso 1 1 calc R
H11B H 1.1545 -0.6070 1.2271 0.193 Uiso 1 1 calc R
H11C H 1.0522 -0.5961 1.2423 0.193 Uiso 1 1 calc R
C12 C 1.1298(6) -0.4822(7) 1.2539(3) 0.109(3) Uani 1 1 d DU
H12A H 1.0983 -0.4614 1.2791 0.131 Uiso 1 1 calc R
H12B H 1.1951 -0.4701 1.2575 0.131 Uiso 1 1 calc R
C13 C 1.0960(5) -0.4297(6) 1.2179(3) 0.106(3) Uani 1 1 d DU
H13A H 1.0302 -0.4403 1.2150 0.128 Uiso 1 1 calc R
H13B H 1.1258 -0.4522 1.1927 0.128 Uiso 1 1 calc R
C14 C 1.1125(6) -0.3291(7) 1.2214(2) 0.109(3) Uani 1 1 d DU
H14A H 1.0824 -0.3059 1.2465 0.130 Uiso 1 1 calc R
H14B H 1.1782 -0.3178 1.2242 0.130 Uiso 1 1 calc R
C15 C 1.0771(6) -0.2791(7) 1.1842(3) 0.117(3) Uani 1 1 d DU
H15A H 1.0989 -0.3100 1.1590 0.140 Uiso 1 1 calc R
H15B H 1.0103 -0.2827 1.1842 0.140 Uiso 1 1 calc R
C16 C 1.1036(9) -0.1839(9) 1.1819(3) 0.154(5) Uani 1 1 d DU
H16A H 1.1703 -0.1804 1.1809 0.185 Uiso 1 1 calc R
H16B H 1.0836 -0.1535 1.2075 0.185 Uiso 1 1 calc R
C17 C 1.0659(8) -0.1335(10) 1.1457(4) 0.176(6) Uani 1 1 d DU
H17A H 1.0572 -0.1763 1.1227 0.211 Uiso 1 1 calc R
H17B H 1.0057 -0.1095 1.1533 0.211 Uiso 1 1 calc R
C18 C 1.1224(8) -0.0586(8) 1.1312(3) 0.114(4) Uani 1 1 d DU
H18A H 1.1851 -0.0802 1.1275 0.137 Uiso 1 1 calc R
H18B H 1.1231 -0.0106 1.1524 0.137 Uiso 1 1 calc R
C19 C 1.0887(11) -0.0195(8) 1.0910(2) 0.134(5) Uani 1 1 d DU
H19A H 1.0226 -0.0099 1.0930 0.161 Uiso 1 1 calc R
H19B H 1.1174 0.0400 1.0866 0.161 Uiso 1 1 calc R
C20 C 1.1085(8) -0.0789(9) 1.0544(2) 0.100(3) Uani 1 1 d DU
H20A H 1.0882 -0.1411 1.0606 0.120 Uiso 1 1 calc R
H20B H 1.1746 -0.0806 1.0497 0.120 Uiso 1 1 calc R
C21 C 1.0622(7) -0.0466(6) 1.0154(2) 0.076(2) Uani 1 1 d DU
H21A H 0.9960 -0.0488 1.0197 0.092 Uiso 1 1 calc R
H21B H 1.0790 0.0171 1.0106 0.092 Uiso 1 1 calc R
C22 C 1.0845(6) -0.0990(6) 0.97836(19) 0.075(2) Uani 1 1 d DU
H22A H 1.1497 -0.0927 0.9720 0.090 Uiso 1 1 calc R
H22B H 1.0715 -0.1636 0.9831 0.090 Uiso 1 1 calc R
C23 C 1.0162(4) -0.1231(4) 0.91381(19) 0.0440(14) Uani 1 1 d .
C24 C 0.9506(3) -0.0838(3) 0.88329(15) 0.0333(10) Uani 1 1 d .
C25 C 0.8786(3) -0.1371(4) 0.87139(18) 0.0398(11) Uani 1 1 d .
H25A H 0.8734 -0.1969 0.8816 0.048 Uiso 1 1 calc R
C26 C 0.8145(4) -0.1035(4) 0.84480(19) 0.0438(13) Uani 1 1 d .
H26A H 0.7652 -0.1403 0.8365 0.053 Uiso 1 1 calc R
C27 C 0.8212(4) -0.0175(4) 0.83025(16) 0.0350(11) Uani 1 1 d .
H27A H 0.7747 0.0063 0.8132 0.042 Uiso 1 1 calc R
C28 C 0.8957(4) 0.0358(3) 0.84011(14) 0.0305(10) Uani 1 1 d .
C29 C 0.9619(3) 0.0025(3) 0.86719(14) 0.0287(10) Uani 1 1 d .
C30 C 0.8878(3) 0.1481(3) 0.78465(14) 0.0281(10) Uani 1 1 d .
C31 C 0.9226(3) 0.2405(4) 0.77210(14) 0.0289(10) Uani 1 1 d .
C32 C 0.9053(3) 0.2646(4) 0.73166(15) 0.0334(11) Uani 1 1 d .
H32A H 0.8689 0.2262 0.7151 0.040 Uiso 1 1 calc R
C33 C 0.9398(4) 0.3439(4) 0.71458(14) 0.0372(11) Uani 1 1 d .
H33A H 0.9228 0.3620 0.6876 0.045 Uiso 1 1 calc R
C34 C 0.9993(3) 0.3957(4) 0.73756(15) 0.0341(10) Uani 1 1 d .
H34A H 1.0264 0.4473 0.7255 0.041 Uiso 1 1 calc R
C35 C 1.0201(3) 0.3724(4) 0.77883(13) 0.0282(9) Uani 1 1 d .
C36 C 0.9776(3) 0.2960(4) 0.79752(14) 0.0291(10) Uani 1 1 d .
C37 C 1.0878(3) 0.4245(4) 0.80045(14) 0.0296(10) Uani 1 1 d .
H37A H 1.1164 0.4718 0.7857 0.035 Uiso 1 1 calc R
C38 C 1.1933(4) 0.4585(4) 0.85441(17) 0.0396(12) Uani 1 1 d .
H38A H 1.2462 0.4174 0.8505 0.048 Uiso 1 1 calc R
C39 C 1.2179(5) 0.5499(6) 0.8358(2) 0.064(2) Uani 1 1 d .
H39A H 1.1686 0.5938 0.8406 0.077 Uiso 1 1 calc R
H39B H 1.2273 0.5440 0.8057 0.077 Uiso 1 1 calc R
C40 C 1.3058(5) 0.5824(6) 0.8568(2) 0.073(3) Uani 1 1 d .
H40A H 1.3213 0.6432 0.8464 0.088 Uiso 1 1 calc R
H40B H 1.3558 0.5412 0.8494 0.088 Uiso 1 1 calc R
C41 C 1.2961(7) 0.5859(7) 0.9042(2) 0.081(3) Uani 1 1 d .
H41A H 1.3545 0.6039 0.9166 0.097 Uiso 1 1 calc R
H41B H 1.2506 0.6319 0.9117 0.097 Uiso 1 1 calc R
C42 C 1.2680(5) 0.4966(6) 0.9215(2) 0.063(2) Uani 1 1 d .
H42A H 1.2598 0.5011 0.9517 0.075 Uiso 1 1 calc R
H42B H 1.3150 0.4508 0.9158 0.075 Uiso 1 1 calc R
C43 C 1.1783(4) 0.4694(4) 0.90081(18) 0.0420(13) Uani 1 1 d .
H43A H 1.1344 0.5198 0.9049 0.050 Uiso 1 1 calc R
C44 C 1.1446(4) 0.3556(4) 0.95194(14) 0.0333(10) Uani 1 1 d .
H44A H 1.1911 0.3825 0.9679 0.040 Uiso 1 1 calc R
C45 C 1.0915(3) 0.2851(4) 0.97129(15) 0.0333(10) Uani 1 1 d .
C46 C 1.1117(4) 0.2619(5) 1.01244(15) 0.0466(14) Uani 1 1 d .
H46A H 1.1637 0.2865 1.0254 0.056 Uiso 1 1 calc R
C47 C 1.0567(5) 0.2041(5) 1.03384(15) 0.0518(16) Uani 1 1 d .
H47A H 1.0709 0.1879 1.0614 0.062 Uiso 1 1 calc R
C48 C 0.9797(4) 0.1692(4) 1.01477(14) 0.0390(11) Uani 1 1 d .
H48A H 0.9418 0.1296 1.0300 0.047 Uiso 1 1 calc R
C49 C 0.9564(3) 0.1901(4) 0.97433(14) 0.0327(11) Uani 1 1 d .
C50 C 1.0143(3) 0.2464(4) 0.95111(13) 0.0285(9) Uani 1 1 d .
C51 C 0.8674(3) 0.1534(4) 0.95904(13) 0.0306(10) Uani 1 1 d .
C52 C 0.7577(3) 0.1660(4) 0.90275(12) 0.0295(9) Uani 1 1 d .
C53 C 0.7061(4) 0.0889(4) 0.90893(15) 0.0346(11) Uani 1 1 d .
H53A H 0.7287 0.0417 0.9258 0.041 Uiso 1 1 calc R
C54 C 0.6216(4) 0.0804(4) 0.89047(18) 0.0396(12) Uani 1 1 d .
H54A H 0.5865 0.0279 0.8954 0.048 Uiso 1 1 calc R
C55 C 0.5885(3) 0.1465(4) 0.86544(16) 0.0405(12) Uani 1 1 d .
H55A H 0.5306 0.1397 0.8532 0.049 Uiso 1 1 calc R
C56 C 0.6394(3) 0.2244(4) 0.85778(16) 0.0340(11) Uani 1 1 d .
C57 C 0.7247(3) 0.2347(3) 0.87674(16) 0.0320(10) Uani 1 1 d .
C58 C 0.6002(4) 0.2926(4) 0.82843(18) 0.0414(12) Uani 1 1 d .
C59 C 0.6304(4) 0.3870(6) 0.7710(2) 0.062(2) Uani 1 1 d DU
H59A H 0.6486 0.4477 0.7806 0.075 Uiso 1 1 calc R
H59B H 0.5638 0.3859 0.7679 0.075 Uiso 1 1 calc R
C60 C 0.6766(5) 0.3647(6) 0.72955(17) 0.067(2) Uani 1 1 d DU
H60A H 0.7408 0.3500 0.7348 0.081 Uiso 1 1 calc R
H60B H 0.6477 0.3103 0.7178 0.081 Uiso 1 1 calc R
C61 C 0.6722(6) 0.4393(7) 0.6982(2) 0.102(3) Uani 1 1 d DU
H61A H 0.7065 0.4916 0.7087 0.122 Uiso 1 1 calc R
H61B H 0.6085 0.4582 0.6949 0.122 Uiso 1 1 calc R
C62 C 0.7100(7) 0.4136(8) 0.6555(2) 0.108(4) Uani 1 1 d DU
H62A H 0.7318 0.4687 0.6415 0.129 Uiso 1 1 calc R
H62B H 0.7623 0.3728 0.6592 0.129 Uiso 1 1 calc R
C63 C 0.6405(8) 0.3678(8) 0.6284(3) 0.111(3) Uani 1 1 d DU
H63A H 0.6250 0.3089 0.6409 0.134 Uiso 1 1 calc R
H63B H 0.5849 0.4049 0.6283 0.134 Uiso 1 1 calc R
C64 C 0.6684(9) 0.3526(8) 0.5859(3) 0.119(4) Uani 1 1 d DU
H64A H 0.7187 0.3087 0.5866 0.143 Uiso 1 1 calc R
H64B H 0.6939 0.4101 0.5756 0.143 Uiso 1 1 calc R
C65 C 0.6030(9) 0.3203(11) 0.5541(4) 0.169(6) Uani 1 1 d DU
H65A H 0.6364 0.3175 0.5277 0.203 Uiso 1 1 calc R
H65B H 0.5872 0.2576 0.5615 0.203 Uiso 1 1 calc R
C66 C 0.5181(13) 0.3670(17) 0.5458(10) 0.329(12) Uani 1 1 d DU
H66A H 0.5334 0.4175 0.5271 0.395 Uiso 1 1 calc R
H66B H 0.4995 0.3948 0.5722 0.395 Uiso 1 1 calc R
C67 C 0.4359(10) 0.3247(16) 0.5285(9) 0.306(11) Uani 1 1 d DU
H67A H 0.4536 0.2970 0.5019 0.367 Uiso 1 1 calc R
H67B H 0.4195 0.2746 0.5472 0.367 Uiso 1 1 calc R
C68 C 0.3534(9) 0.3754(13) 0.5208(6) 0.234(10) Uani 1 1 d DU
H68A H 0.3509 0.3875 0.4909 0.281 Uiso 1 1 calc R
H68B H 0.3603 0.4344 0.5347 0.281 Uiso 1 1 calc R
C69 C 0.2625(11) 0.3381(18) 0.5332(5) 0.229(9) Uani 1 1 d DU
H69A H 0.2222 0.3889 0.5405 0.275 Uiso 1 1 calc R
H69B H 0.2702 0.3005 0.5581 0.275 Uiso 1 1 calc R
C70 C 0.2169(13) 0.2818(12) 0.5000(8) 0.211(9) Uani 1 1 d DU
H70A H 0.1932 0.3215 0.4785 0.316 Uiso 1 1 calc R
H70B H 0.1671 0.2474 0.5122 0.316 Uiso 1 1 calc R
H70C H 0.2610 0.2402 0.4879 0.316 Uiso 1 1 calc R
C71 C 0.8007(3) 0.3716(4) 0.90184(15) 0.0325(10) Uani 1 1 d .
C72 C 0.8532(4) 0.4530(3) 0.88960(15) 0.0316(10) Uani 1 1 d .
C73 C 0.8983(4) 0.5010(4) 0.92131(17) 0.0438(12) Uani 1 1 d .
H73A H 0.8952 0.4789 0.9487 0.053 Uiso 1 1 calc R
C74 C 0.9462(5) 0.5784(4) 0.9137(2) 0.0519(15) Uani 1 1 d .
H74A H 1.0083 0.5685 0.9241 0.062 Uiso 1 1 calc R
H74B H 0.9192 0.6265 0.9309 0.062 Uiso 1 1 calc R
C75 C 0.9539(4) 0.6123(4) 0.8739(2) 0.0453(13) Uani 1 1 d .
H75A H 0.9883 0.6650 0.8685 0.054 Uiso 1 1 calc R
C76 C 0.9092(4) 0.5664(4) 0.84186(18) 0.0385(12) Uani 1 1 d .
C77 C 0.9039(3) 0.5893(4) 0.79692(16) 0.0346(11) Uani 1 1 d .
H77A H 0.9633 0.5761 0.7835 0.042 Uiso 1 1 calc R
C78 C 0.8338(4) 0.5190(4) 0.78294(16) 0.0361(11) Uani 1 1 d .
H78A H 0.7753 0.5488 0.7770 0.043 Uiso 1 1 calc R
H78B H 0.8547 0.4887 0.7575 0.043 Uiso 1 1 calc R
C79 C 0.8611(3) 0.4901(3) 0.85016(15) 0.0289(10) Uani 1 1 d .
C80 C 0.8758(4) 0.6861(4) 0.7872(2) 0.0435(13) Uani 1 1 d .
H80A H 0.9231 0.7276 0.7965 0.065 Uiso 1 1 calc R
H80B H 0.8191 0.6999 0.8014 0.065 Uiso 1 1 calc R
H80C H 0.8673 0.6927 0.7574 0.065 Uiso 1 1 calc R

loop_
_atom_site_aniso_label
_atom_site_aniso_U_11
_atom_site_aniso_U_22
_atom_site_aniso_U_33
_atom_site_aniso_U_23
_atom_site_aniso_U_13
_atom_site_aniso_U_12
Ni 0.0265(3) 0.0329(3) 0.0220(2) 0.0008(2) -0.0032(2) -0.0065(2)
N1 0.0301(19) 0.032(2) 0.0234(16) -0.0016(17) -0.0033(16) -0.0010(14)
N2 0.0296(19) 0.032(2) 0.0221(17) -0.0045(15) -0.0028(14) -0.0054(15)
N3 0.030(2) 0.034(2) 0.029(2) 0.0027(17) 0.0003(16) -0.0068(17)
N4 0.032(2) 0.036(2) 0.030(2) -0.0036(17) -0.0091(16) -0.0066(17)
N5 0.032(2) 0.030(2) 0.0239(17) 0.0001(16) 0.0037(14) -0.0046(17)
N6 0.0229(17) 0.039(2) 0.0243(18) 0.0010(16) 0.0035(14) -0.0095(14)
O1 0.0353(19) 0.064(3) 0.0226(16) -0.0070(17) 0.0003(15) -0.0143(18)
O2 0.0313(17) 0.052(2) 0.0229(16) -0.0045(15) 0.0046(13) -0.0097(15)
O3 0.068(3) 0.047(3) 0.097(4) 0.004(3) -0.035(3) -0.007(2)
O4 0.059(3) 0.063(3) 0.041(2) 0.010(2) -0.007(2) 0.002(2)
O5 0.046(2) 0.053(2) 0.0243(16) -0.0065(15) -0.0076(15) -0.0107(18)
O6 0.0319(17) 0.0335(19) 0.0230(15) 0.0001(13) -0.0021(13) -0.0073(14)
O7 0.0293(17) 0.039(2) 0.0228(15) -0.0013(14) -0.0029(13) -0.0067(14)
O8 0.0380(19) 0.055(2) 0.0268(17) 0.0057(16) 0.0060(15) -0.0051(17)
O9 0.027(2) 0.089(4) 0.095(4) 0.046(3) 0.007(2) -0.002(2)
O10 0.0335(19) 0.079(3) 0.0300(17) 0.0210(19) -0.0040(14) 0.0002(19)
O11 0.055(2) 0.042(2) 0.0226(16) 0.0005(14) 0.0090(15) -0.0075(17)
O12 0.0317(17) 0.039(2) 0.0256(16) 0.0019(14) 0.0022(13) -0.0036(15)
C1 0.040(3) 0.070(4) 0.022(2) -0.008(2) -0.005(2) -0.012(3)
C2 0.037(3) 0.065(4) 0.038(3) -0.012(3) -0.002(2) -0.020(3)
C3 0.027(2) 0.043(3) 0.038(3) -0.014(2) -0.0049(19) -0.004(2)
C4 0.023(2) 0.042(3) 0.049(3) -0.007(2) 0.000(2) -0.011(2)
C5 0.031(3) 0.055(4) 0.046(3) 0.012(3) 0.001(2) -0.009(2)
C6 0.034(3) 0.047(4) 0.034(3) 0.004(2) 0.003(2) -0.010(2)
C7 0.026(2) 0.029(2) 0.035(2) -0.0058(19) -0.0031(18) 0.0027(18)
C8 0.030(2) 0.034(3) 0.033(2) 0.001(2) 0.0033(19) 0.000(2)
C9 0.036(3) 0.140(8) 0.050(4) 0.029(5) -0.014(3) -0.007(4)
C10 0.022(2) 0.036(3) 0.033(2) -0.001(2) 0.0004(18) -0.0045(19)
C11 0.073(6) 0.194(9) 0.119(8) -0.072(8) 0.015(6) -0.034(7)
C12 0.048(4) 0.194(8) 0.085(5) -0.071(6) 0.005(4) 0.002(6)
C13 0.033(3) 0.211(8) 0.075(5) -0.071(5) -0.002(3) 0.005(5)
C14 0.048(4) 0.223(8) 0.055(4) -0.022(6) 0.016(3) 0.002(6)
C15 0.045(4) 0.243(10) 0.062(5) -0.033(6) 0.003(4) 0.033(6)
C16 0.089(7) 0.306(13) 0.067(6) 0.057(9) -0.016(5) -0.036(10)
C17 0.067(6) 0.345(16) 0.116(8) 0.096(11) -0.027(6) -0.061(9)
C18 0.109(8) 0.158(11) 0.074(5) 0.003(6) -0.021(6) -0.009(7)
C19 0.179(13) 0.164(11) 0.059(5) -0.015(5) -0.023(7) 0.019(10)
C20 0.099(7) 0.139(9) 0.061(4) -0.014(5) -0.021(5) 0.022(7)
C21 0.100(6) 0.072(5) 0.057(4) 0.007(3) -0.007(4) -0.012(5)
C22 0.090(6) 0.089(6) 0.046(3) 0.028(4) -0.011(4) -0.008(5)
C23 0.045(3) 0.037(3) 0.051(3) 0.009(3) -0.008(3) -0.013(3)
C24 0.026(2) 0.036(3) 0.037(3) 0.001(2) 0.0023(19) 0.001(2)
C25 0.038(3) 0.030(2) 0.052(3) 0.002(2) 0.000(2) -0.0039(19)
C26 0.038(3) 0.037(3) 0.057(3) -0.007(3) 0.006(2) -0.013(2)
C27 0.030(2) 0.038(3) 0.037(3) -0.005(2) 0.004(2) -0.002(2)
C28 0.038(3) 0.031(3) 0.023(2) -0.0066(18) 0.0027(19) 0.001(2)
C29 0.030(2) 0.031(2) 0.025(2) -0.0066(17) 0.0068(17) -0.0063(18)
C30 0.023(2) 0.036(3) 0.025(2) -0.0051(18) 0.0005(16) 0.0000(18)
C31 0.026(2) 0.038(3) 0.023(2) 0.0003(18) -0.0017(16) 0.0050(18)
C32 0.029(2) 0.044(3) 0.026(2) -0.004(2) -0.0023(18) 0.005(2)
C33 0.033(2) 0.055(3) 0.024(2) 0.010(2) -0.004(2) -0.001(3)
C34 0.030(2) 0.038(3) 0.034(2) 0.009(2) -0.0007(19) 0.0016(19)
C35 0.023(2) 0.039(3) 0.022(2) 0.0035(19) 0.0004(17) -0.0012(18)
C36 0.0189(19) 0.043(3) 0.025(2) -0.0016(19) -0.0004(16) 0.0004(19)
C37 0.025(2) 0.037(3) 0.027(2) 0.0099(19) 0.0008(17) 0.0005(19)
C38 0.034(3) 0.046(3) 0.040(3) 0.007(2) -0.010(2) -0.011(2)
C39 0.061(4) 0.070(5) 0.063(4) 0.033(4) -0.027(3) -0.044(4)
C40 0.059(4) 0.092(6) 0.068(4) 0.035(4) -0.033(4) -0.053(4)
C41 0.091(6) 0.082(6) 0.070(5) 0.024(4) -0.041(4) -0.053(5)
C42 0.063(4) 0.068(5) 0.057(4) 0.018(3) -0.027(3) -0.036(4)
C43 0.042(3) 0.036(3) 0.047(3) 0.001(2) -0.014(3) -0.015(2)
C44 0.036(2) 0.037(3) 0.027(2) -0.0054(19) -0.0053(19) -0.004(2)
C45 0.040(3) 0.032(3) 0.027(2) -0.0081(19) 0.0015(19) 0.000(2)
C46 0.047(3) 0.067(4) 0.026(2) -0.004(2) -0.007(2) -0.009(3)
C47 0.054(3) 0.084(5) 0.017(2) 0.007(2) -0.003(2) -0.011(3)
C48 0.047(3) 0.049(3) 0.021(2) 0.004(2) 0.0011(18) -0.007(3)
C49 0.032(3) 0.044(3) 0.022(2) -0.0022(18) 0.0037(18) 0.0022(19)
C50 0.026(2) 0.037(3) 0.023(2) -0.0062(19) 0.0016(16) -0.0010(18)
C51 0.034(2) 0.036(3) 0.0215(19) -0.0031(19) 0.0042(17) 0.000(2)
C52 0.030(2) 0.044(3) 0.0139(17) -0.001(2) 0.0046(15) -0.001(2)
C53 0.038(3) 0.036(3) 0.030(2) -0.005(2) 0.007(2) -0.011(2)
C54 0.033(2) 0.037(3) 0.049(3) -0.003(2) 0.009(2) -0.014(2)
C55 0.028(2) 0.051(3) 0.043(3) -0.005(2) 0.0033(19) -0.012(2)
C56 0.028(2) 0.044(3) 0.030(2) 0.000(2) 0.0010(19) -0.002(2)
C57 0.031(2) 0.033(2) 0.032(2) -0.008(2) 0.005(2) -0.0028(18)
C58 0.035(3) 0.047(3) 0.042(3) 0.006(2) 0.001(2) -0.012(2)
C59 0.033(3) 0.091(6) 0.063(4) 0.028(4) -0.009(3) -0.001(3)
C60 0.053(4) 0.108(6) 0.041(3) 0.024(4) -0.003(3) -0.030(4)
C61 0.057(4) 0.174(10) 0.073(4) 0.073(5) -0.026(4) -0.023(6)
C62 0.088(6) 0.170(11) 0.065(4) 0.068(5) -0.015(4) -0.055(6)
C63 0.099(7) 0.123(9) 0.112(6) 0.042(6) -0.018(6) -0.026(6)
C64 0.189(11) 0.089(8) 0.080(5) 0.039(5) -0.005(6) -0.010(7)
C65 0.175(12) 0.122(12) 0.209(12) 0.037(11) -0.090(12) -0.042(10)
C66 0.210(17) 0.29(2) 0.49(3) 0.02(2) -0.154(18) 0.011(15)
C67 0.206(13) 0.31(2) 0.40(3) -0.05(2) -0.137(18) 0.045(16)
C68 0.120(10) 0.36(3) 0.223(18) -0.134(18) -0.025(11) 0.057(13)
C69 0.214(14) 0.35(3) 0.119(12) -0.026(15) 0.008(13) 0.033(19)
C70 0.192(18) 0.127(15) 0.31(3) -0.016(17) -0.035(18) 0.047(12)
C71 0.033(2) 0.038(3) 0.026(2) -0.0077(19) 0.0015(18) -0.003(2)
C72 0.041(3) 0.026(2) 0.028(2) -0.0045(19) 0.0015(19) 0.0032(19)
C73 0.052(3) 0.044(3) 0.035(3) 0.000(2) -0.012(2) -0.002(3)
C74 0.059(4) 0.041(3) 0.056(3) -0.011(3) -0.020(3) -0.003(3)
C75 0.040(3) 0.038(3) 0.057(3) -0.004(3) -0.012(3) -0.005(2)
C76 0.035(3) 0.038(3) 0.042(3) -0.002(2) -0.001(2) 0.003(2)
C77 0.029(2) 0.035(3) 0.040(3) 0.006(2) 0.005(2) -0.005(2)
C78 0.033(2) 0.042(3) 0.033(3) 0.008(2) 0.004(2) -0.002(2)
C79 0.026(2) 0.030(2) 0.031(2) 0.0033(19) 0.0021(17) 0.0038(19)
C80 0.044(3) 0.033(3) 0.054(3) 0.004(2) 0.000(3) -0.002(2)

loop_
_atom_type_symbol
_atom_type_description
_atom_type_scat_dispersion_real
_atom_type_scat_dispersion_imag
_atom_type_scat_source
C C 0.0033 0.0016 'International Tables Vol C Tables 4.2.6.8 and 6.1.1.4'
H H 0.0000 0.0000 'International Tables Vol C Tables 4.2.6.8 and 6.1.1.4'
N N 0.0061 0.0033 'International Tables Vol C Tables 4.2.6.8 and 6.1.1.4'
O O 0.0106 0.0060 'International Tables Vol C Tables 4.2.6.8 and 6.1.1.4'
Ni Ni 0.3393 1.1124 'International Tables Vol C Tables 4.2.6.8 and 6.1.1.4'

loop_
_geom_angle_atom_site_label_1
_geom_angle_atom_site_label_2
_geom_angle_atom_site_label_3
_geom_angle
O6 Ni O7 84.22(13)
O6 Ni N3 93.91(16)
O7 Ni N3 174.82(18)
O6 Ni N4 174.34(19)
O7 Ni N4 94.39(16)
N3 Ni N4 87.93(18)
C10 N1 C29 122.1(4)
C30 N2 C28 123.9(4)
C37 N3 C38 120.9(4)
C37 N3 Ni 126.5(4)
C38 N3 Ni 112.6(3)
C44 N4 C43 121.5(4)
C44 N4 Ni 126.2(4)
C43 N4 Ni 112.2(3)
C51 N5 C52 124.5(4)
C71 N6 C57 122.6(4)
C8 O1 C1 108.2(4)
C23 O4 C22 116.8(6)
C36 O6 Ni 129.8(3)
C50 O7 Ni 129.2(3)
C58 O10 C59 117.0(5)
C79 O12 C78 106.3(4)
O1 C1 C2 107.4(4)
C3 C2 C9 112.4(5)
C3 C2 C1 101.3(4)
C9 C2 C1 111.4(6)
C4 C3 C8 121.5(5)
C4 C3 C2 129.0(5)
C8 C3 C2 109.4(5)
C3 C4 C5 118.6(5)
C6 C5 C4 118.5(5)
C7 C6 C5 123.2(5)
C6 C7 C8 116.5(5)
C6 C7 C10 118.3(4)
C8 C7 C10 125.0(5)
O1 C8 C7 124.7(5)
O1 C8 C3 113.7(4)
C7 C8 C3 121.7(5)
O2 C10 N1 123.1(4)
O2 C10 C7 120.5(4)
N1 C10 C7 116.3(4)
C13 C12 C11 113.0(8)
C12 C13 C14 113.7(7)
C15 C14 C13 111.6(7)
C16 C15 C14 114.8(8)
C15 C16 C17 114.9(10)
C18 C17 C16 114.7(9)
C17 C18 C19 112.3(9)
C20 C19 C18 113.0(9)
C19 C20 C21 112.6(8)
C22 C21 C20 114.4(8)
O4 C22 C21 109.1(7)
O3 C23 O4 125.7(6)
O3 C23 C24 123.5(6)
O4 C23 C24 110.7(5)
C25 C24 C29 120.9(5)
C25 C24 C23 117.4(5)
C29 C24 C23 121.7(5)
C26 C25 C24 120.0(5)
C27 C26 C25 120.4(5)
C26 C27 C28 120.6(5)
C27 C28 C29 119.7(5)
C27 C28 N2 120.9(5)
C29 C28 N2 119.4(4)
C24 C29 C28 118.3(4)
C24 C29 N1 121.4(4)
C28 C29 N1 120.3(4)
O5 C30 N2 123.2(5)
O5 C30 C31 121.6(4)
N2 C30 C31 115.2(4)
C32 C31 C36 120.5(5)
C32 C31 C30 115.1(4)
C36 C31 C30 124.1(4)
C31 C32 C33 121.7(5)
C34 C33 C32 119.0(4)
C33 C34 C35 120.8(5)
C34 C35 C36 119.9(5)
C34 C35 C37 118.6(5)
C36 C35 C37 121.4(4)
O6 C36 C31 121.0(5)
O6 C36 C35 121.3(4)
C31 C36 C35 117.6(4)
N3 C37 C35 125.5(5)
N3 C38 C39 117.1(5)
N3 C38 C43 107.1(5)
C39 C38 C43 109.3(6)
C38 C39 C40 107.6(5)
C39 C40 C41 111.8(7)
C42 C41 C40 111.6(8)
C41 C42 C43 108.0(6)
N4 C43 C38 106.4(5)
N4 C43 C42 117.5(5)
C38 C43 C42 109.3(6)
N4 C44 C45 125.5(4)
C46 C45 C50 120.2(5)
C46 C45 C44 118.1(5)
C50 C45 C44 121.4(4)
C47 C46 C45 120.4(5)
C46 C47 C48 119.4(5)
C49 C48 C47 122.6(5)
C48 C49 C50 118.9(5)
C48 C49 C51 116.5(4)
C50 C49 C51 124.5(4)
O7 C50 C49 120.4(4)
O7 C50 C45 121.3(4)
C49 C50 C45 118.4(4)
O8 C51 N5 123.1(5)
O8 C51 C49 121.0(4)
N5 C51 C49 115.8(4)
C53 C52 C57 119.4(4)
C53 C52 N5 121.6(5)
C57 C52 N5 118.8(5)
C52 C53 C54 120.4(5)
C55 C54 C53 120.9(5)
C54 C55 C56 120.4(5)
C55 C56 C57 119.5(5)
C55 C56 C58 117.3(5)
C57 C56 C58 123.2(5)
C52 C57 C56 119.5(5)
C52 C57 N6 121.0(4)
C56 C57 N6 119.5(5)
O9 C58 O10 125.6(6)
O9 C58 C56 122.7(5)
O10 C58 C56 111.7(5)
O10 C59 C60 107.0(6)
C61 C60 C59 114.4(7)
C60 C61 C62 114.3(8)
C63 C62 C61 112.7(8)
C64 C63 C62 115.3(9)
C63 C64 C65 121.3(10)
C66 C65 C64 122.2(13)
C65 C66 C67 125.2(17)
C68 C67 C66 122.3(16)
C67 C68 C69 120.9(16)
C68 C69 C70 114.1(12)
O11 C71 N6 121.6(5)
O11 C71 C72 122.5(5)
N6 C71 C72 115.9(4)
C79 C72 C73 115.3(5)
C79 C72 C71 127.3(4)
C73 C72 C71 117.3(4)
C74 C73 C72 122.3(5)
C73 C74 C75 120.7(5)
C74 C75 C76 118.3(5)
C79 C76 C75 120.0(5)
C79 C76 C77 110.6(5)
C75 C76 C77 129.4(5)
C76 C77 C80 115.3(5)
C76 C77 C78 99.7(4)
C80 C77 C78 113.1(5)
O12 C78 C77 108.3(4)
O12 C79 C76 113.0(4)
O12 C79 C72 123.6(4)
C76 C79 C72 123.4(5)

loop_
_geom_bond_atom_site_label_1
_geom_bond_atom_site_label_2
_geom_bond_distance
Ni O6 1.844(3)
Ni O7 1.845(3)
Ni N3 1.852(4)
Ni N4 1.855(4)
N1 C10 1.369(6)
N1 C29 1.432(6)
N2 C30 1.366(6)
N2 C28 1.416(7)
N3 C37 1.270(6)
N3 C38 1.486(6)
N4 C44 1.278(6)
N4 C43 1.493(7)
N5 C51 1.356(6)
N5 C52 1.414(6)
N6 C71 1.385(6)
N6 C57 1.421(6)
O1 C8 1.374(6)
O1 C1 1.476(6)
O2 C10 1.214(6)
O3 C23 1.191(8)
O4 C23 1.317(8)
O4 C22 1.446(8)
O5 C30 1.223(6)
O6 C36 1.303(6)
O7 C50 1.321(5)
O8 C51 1.235(6)
O9 C58 1.191(7)
O10 C58 1.313(7)
O10 C59 1.470(8)
O11 C71 1.224(6)
O12 C79 1.365(6)
O12 C78 1.459(6)
C1 C2 1.576(8)
C2 C3 1.523(8)
C2 C9 1.525(10)
C3 C4 1.342(8)
C3 C8 1.396(7)
C4 C5 1.431(8)
C5 C6 1.388(8)
C6 C7 1.373(7)
C7 C8 1.388(7)
C7 C10 1.520(7)
C11 C12 1.535(11)
C12 C13 1.491(10)
C13 C14 1.517(10)
C14 C15 1.511(9)
C15 C16 1.468(11)
C16 C17 1.501(10)
C17 C18 1.468(11)
C18 C19 1.512(10)
C19 C20 1.509(11)
C20 C21 1.517(9)
C21 C22 1.470(9)
C23 C24 1.504(7)
C24 C25 1.382(7)
C24 C29 1.394(7)
C25 C26 1.377(8)
C26 C27 1.364(8)
C27 C28 1.394(7)
C28 C29 1.407(7)
C30 C31 1.520(7)
C31 C32 1.385(6)
C31 C36 1.422(7)
C32 C33 1.398(8)
C33 C34 1.386(8)
C34 C35 1.417(6)
C35 C36 1.432(7)
C35 C37 1.448(7)
C38 C39 1.531(9)
C38 C43 1.531(7)
C39 C40 1.545(8)
C40 C41 1.548(11)
C41 C42 1.497(10)
C42 C43 1.541(8)
C44 C45 1.452(7)
C45 C46 1.411(7)
C45 C50 1.435(7)
C46 C47 1.371(9)
C47 C48 1.396(8)
C48 C49 1.392(6)
C49 C50 1.415(7)
C49 C51 1.508(7)
C52 C53 1.390(7)
C52 C57 1.411(7)
C53 C54 1.393(8)
C54 C55 1.365(8)
C55 C56 1.402(8)
C56 C57 1.412(7)
C56 C58 1.506(8)
C59 C60 1.546(9)
C60 C61 1.506(9)
C61 C62 1.541(10)
C62 C63 1.514(12)
C63 C64 1.460(10)
C64 C65 1.492(10)
C65 C66 1.460(13)
C66 C67 1.481(14)
C67 C68 1.454(14)
C68 C69 1.509(13)
C69 C70 1.521(13)
C71 C72 1.491(8)
C72 C79 1.398(7)
C72 C73 1.419(7)
C73 C74 1.371(9)
C74 C75 1.392(9)
C75 C76 1.408(8)
C76 C79 1.365(8)
C76 C77 1.500(8)
C77 C80 1.529(8)
C77 C78 1.540(7)

loop_
_geom_hbond_atom_site_label_D
_geom_hbond_atom_site_label_H
_geom_hbond_atom_site_label_A
_geom_hbond_distance_DH
_geom_hbond_distance_HA
_geom_hbond_distance_DA
_geom_hbond_angle_DHA
N1 H1A O1 0.88 2.16 2.790(5) 128.1
N2 H2A O6 0.88 1.94 2.619(5) 133.1
N5 H5A O7 0.88 1.91 2.610(5) 135.2
N6 H6A O12 0.88 2.12 2.791(5) 132.7

loop_
_geom_torsion_atom_site_label_1
_geom_torsion_atom_site_label_2
_geom_torsion_atom_site_label_3
_geom_torsion_atom_site_label_4
_geom_torsion
O6 Ni N3 C37 12.8(5)
O7 Ni N3 C37 -56(2)
N4 Ni N3 C37 -172.5(5)
O6 Ni N3 C38 -164.2(4)
O7 Ni N3 C38 127.1(19)
N4 Ni N3 C38 10.4(4)
O6 Ni N4 C44 -62(2)
O7 Ni N4 C44 13.9(5)
N3 Ni N4 C44 -170.8(5)
O6 Ni N4 C43 122.6(17)
O7 Ni N4 C43 -161.9(4)
N3 Ni N4 C43 13.4(4)
O7 Ni O6 C36 164.6(4)
N3 Ni O6 C36 -10.6(4)
N4 Ni O6 C36 -119.4(18)
O6 Ni O7 C50 164.5(4)
N3 Ni O7 C50 -126.4(19)
N4 Ni O7 C50 -10.0(4)
C8 O1 C1 C2 -0.1(7)
O1 C1 C2 C3 1.7(7)
O1 C1 C2 C9 -118.0(6)
C9 C2 C3 C4 -59.9(9)
C1 C2 C3 C4 -178.9(6)
C9 C2 C3 C8 116.3(6)
C1 C2 C3 C8 -2.7(7)
C8 C3 C4 C5 0.2(9)
C2 C3 C4 C5 176.0(6)
C3 C4 C5 C6 -0.2(9)
C4 C5 C6 C7 0.5(9)
C5 C6 C7 C8 -0.8(9)
C5 C6 C7 C10 -175.9(6)
C1 O1 C8 C7 178.3(5)
C1 O1 C8 C3 -1.7(7)
C6 C7 C8 O1 -179.2(5)
C10 C7 C8 O1 -4.5(8)
C6 C7 C8 C3 0.8(8)
C10 C7 C8 C3 175.6(5)
C4 C3 C8 O1 179.5(5)
C2 C3 C8 O1 2.9(7)
C4 C3 C8 C7 -0.6(9)
C2 C3 C8 C7 -177.1(5)
C29 N1 C10 O2 3.4(8)
C29 N1 C10 C7 -176.8(4)
C6 C7 C10 O2 16.7(8)
C8 C7 C10 O2 -158.0(5)
C6 C7 C10 N1 -163.1(5)
C8 C7 C10 N1 22.2(7)
C11 C12 C13 C14 -177.9(8)
C12 C13 C14 C15 179.9(7)
C13 C14 C15 C16 -170.4(9)
C14 C15 C16 C17 -178.1(9)
C15 C16 C17 C18 -151.0(13)
C16 C17 C18 C19 171.2(12)
C17 C18 C19 C20 -74.4(16)
C18 C19 C20 C21 171.1(10)
C19 C20 C21 C22 176.0(11)
C23 O4 C22 C21 -155.3(7)
C20 C21 C22 O4 175.6(8)
C22 O4 C23 O3 -4.5(10)
C22 O4 C23 C24 172.9(5)
O3 C23 C24 C25 46.6(9)
O4 C23 C24 C25 -130.9(5)
O3 C23 C24 C29 -132.9(6)
O4 C23 C24 C29 49.7(7)
C29 C24 C25 C26 -3.1(8)
C23 C24 C25 C26 177.4(5)
C24 C25 C26 C27 -0.4(9)
C25 C26 C27 C28 3.8(8)
C26 C27 C28 C29 -3.6(7)
C26 C27 C28 N2 179.3(5)
C30 N2 C28 C27 -45.8(7)
C30 N2 C28 C29 137.1(5)
C25 C24 C29 C28 3.2(7)
C23 C24 C29 C28 -177.4(5)
C25 C24 C29 N1 -175.1(5)
C23 C24 C29 N1 4.4(7)
C27 C28 C29 C24 0.2(7)
N2 C28 C29 C24 177.3(4)
C27 C28 C29 N1 178.4(4)
N2 C28 C29 N1 -4.4(7)
C10 N1 C29 C24 119.5(5)
C10 N1 C29 C28 -58.7(6)
C28 N2 C30 O5 13.6(7)
C28 N2 C30 C31 -165.0(4)
O5 C30 C31 C32 2.3(7)
N2 C30 C31 C32 -179.0(4)
O5 C30 C31 C36 -171.1(4)
N2 C30 C31 C36 7.6(7)
C36 C31 C32 C33 -0.7(7)
C30 C31 C32 C33 -174.3(5)
C31 C32 C33 C34 5.7(8)
C32 C33 C34 C35 -4.4(8)
C33 C34 C35 C36 -1.7(7)
C33 C34 C35 C37 175.3(5)
Ni O6 C36 C31 179.9(3)
Ni O6 C36 C35 2.7(7)
C32 C31 C36 O6 177.4(5)
C30 C31 C36 O6 -9.6(7)
C32 C31 C36 C35 -5.3(7)
C30 C31 C36 C35 167.7(4)
C34 C35 C36 O6 -176.2(5)
C37 C35 C36 O6 6.9(7)
C34 C35 C36 C31 6.5(7)
C37 C35 C36 C31 -170.4(4)
C38 N3 C37 C35 169.0(5)
Ni N3 C37 C35 -7.8(8)
C34 C35 C37 N3 178.8(5)
C36 C35 C37 N3 -4.3(8)
C37 N3 C38 C39 29.1(8)
Ni N3 C38 C39 -153.6(5)
C37 N3 C38 C43 152.2(5)
Ni N3 C38 C43 -30.6(6)
N3 C38 C39 C40 -177.7(6)
C43 C38 C39 C40 60.4(8)
C38 C39 C40 C41 -55.7(11)
C39 C40 C41 C42 56.1(11)
C40 C41 C42 C43 -57.5(10)
C44 N4 C43 C38 151.3(5)
Ni N4 C43 C38 -32.7(6)
C44 N4 C43 C42 28.5(9)
Ni N4 C43 C42 -155.5(5)
N3 C38 C43 N4 39.3(6)
C39 C38 C43 N4 167.0(5)
N3 C38 C43 C42 167.1(5)
C39 C38 C43 C42 -65.1(7)
C41 C42 C43 N4 -176.3(7)
C41 C42 C43 C38 62.4(9)
C43 N4 C44 C45 167.1(5)
Ni N4 C44 C45 -8.3(8)
N4 C44 C45 C46 -179.4(6)
N4 C44 C45 C50 -6.0(8)
C50 C45 C46 C47 -1.6(9)
C44 C45 C46 C47 171.8(6)
C45 C46 C47 C48 -0.9(11)
C46 C47 C48 C49 0.6(11)
C47 C48 C49 C50 2.2(9)
C47 C48 C49 C51 -175.2(6)
Ni O7 C50 C49 179.0(4)
Ni O7 C50 C45 0.0(7)
C48 C49 C50 O7 176.4(5)
C51 C49 C50 O7 -6.4(8)
C48 C49 C50 C45 -4.6(8)
C51 C49 C50 C45 172.6(5)
C46 C45 C50 O7 -176.6(5)
C44 C45 C50 O7 10.2(7)
C46 C45 C50 C49 4.4(8)
C44 C45 C50 C49 -168.8(5)
C52 N5 C51 O8 12.1(9)
C52 N5 C51 C49 -164.5(5)
C48 C49 C51 O8 2.8(8)
C50 C49 C51 O8 -174.4(5)
C48 C49 C51 N5 179.5(5)
C50 C49 C51 N5 2.2(7)
C51 N5 C52 C53 -45.3(7)
C51 N5 C52 C57 138.9(5)
C57 C52 C53 C54 -1.6(7)
N5 C52 C53 C54 -177.4(4)
C52 C53 C54 C55 1.2(8)
C53 C54 C55 C56 0.2(8)
C54 C55 C56 C57 -1.1(8)
C54 C55 C56 C58 177.4(5)
C53 C52 C57 C56 0.7(7)
N5 C52 C57 C56 176.6(4)
C53 C52 C57 N6 179.4(4)
N5 C52 C57 N6 -4.7(7)
C55 C56 C57 C52 0.7(7)
C58 C56 C57 C52 -177.8(5)
C55 C56 C57 N6 -178.0(5)
C58 C56 C57 N6 3.5(8)
C71 N6 C57 C52 -58.4(6)
C71 N6 C57 C56 120.3(5)
C59 O10 C58 O9 4.0(10)
C59 O10 C58 C56 -178.0(6)
C55 C56 C58 O9 46.3(9)
C57 C56 C58 O9 -135.2(7)
C55 C56 C58 O10 -131.8(5)
C57 C56 C58 O10 46.7(8)
C58 O10 C59 C60 -144.9(6)
O10 C59 C60 C61 -166.4(6)
C59 C60 C61 C62 -174.3(6)
C60 C61 C62 C63 85.4(10)
C61 C62 C63 C64 172.2(9)
C62 C63 C64 C65 -171.2(11)
C63 C64 C65 C66 55(3)
C64 C65 C66 C67 -154(3)
C65 C66 C67 C68 -180(3)
C66 C67 C68 C69 -135(3)
C67 C68 C69 C70 -90(2)
C57 N6 C71 O11 1.8(8)
C57 N6 C71 C72 -179.8(4)
O11 C71 C72 C79 -165.1(5)
N6 C71 C72 C79 16.6(8)
O11 C71 C72 C73 12.6(8)
N6 C71 C72 C73 -165.7(5)
C79 C72 C73 C74 0.1(9)
C71 C72 C73 C74 -178.0(6)
C72 C73 C74 C75 -1.2(10)
C73 C74 C75 C76 1.6(10)
C74 C75 C76 C79 -1.0(9)
C74 C75 C76 C77 178.1(6)
C79 C76 C77 C80 128.7(5)
C75 C76 C77 C80 -50.4(8)
C79 C76 C77 C78 7.3(6)
C75 C76 C77 C78 -171.9(6)
C79 O12 C78 C77 14.5(5)
C76 C77 C78 O12 -12.9(5)
C80 C77 C78 O12 -135.9(5)
C78 O12 C79 C76 -10.0(6)
C78 O12 C79 C72 170.7(5)
C75 C76 C79 O12 -179.4(5)
C77 C76 C79 O12 1.4(6)
C75 C76 C79 C72 -0.2(8)
C77 C76 C79 C72 -179.4(5)
C73 C72 C79 O12 179.8(5)
C71 C72 C79 O12 -2.4(8)
C73 C72 C79 C76 0.6(8)
C71 C72 C79 C76 178.4(5)
